data_7238589
loop_
_publ_author_name
'G\'orska, Natalia'
'Inaba, Akira'
'Hirao, Yasukazu'
'Mikuli, Edward'
'Ho\/lderna-Natkaniec, Krystyna'

_publ_section_title
;
 Structure, molecular motion, and phase transition of a highly disordered
 crystal [Co(NH3)6](ClO4)3
;
_journal_issue 10
_journal_name_full 'RSC Advances'
_journal_page_first 4283
_journal_paper_doi 10.1039/c2ra01184k
_journal_volume 2
_journal_year 2012
_chemical_formula_moiety 'H18 Cl3 Co N6 O12'
_chemical_formula_sum 'Cl3 Co H18 N6 O12'
_chemical_formula_weight 459.48
_space_group_IT_number 225
_space_group_name_Hall '-F 4 2 3'
_space_group_name_H-M_alt 'F m -3 m'
_symmetry_cell_setting cubic
_symmetry_space_group_name_H-M 'F m -3 m'
_atom_sites_solution_hydrogens 'no H-atoms'
_atom_sites_solution_primary direct
_atom_sites_solution_secondary difmap
_audit_creation_method SHELXL-97
_cell_angle_alpha 90.00
_cell_angle_beta 90.00
_cell_angle_gamma 90.00
_cell_formula_units_Z 4
_cell_length_a 11.455(3)
_cell_length_b 11.455(3)
_cell_length_c 11.455(3)
_cell_measurement_reflns_used 5280
_cell_measurement_temperature 340
_cell_measurement_theta_max 34.90
_cell_measurement_theta_min 3.08
_cell_volume 1503.1(7)
_computing_cell_refinement 'RAPID AUTO'
_computing_data_collection 'RAPID AUTO (Rigaku, ????)'
_computing_data_reduction 'RAPID AUTO'
_computing_molecular_graphics 'Yadokari-XG 2009 (Wakita Nemoto et al., 2009)'
_computing_publication_material 'Yadokari-XG 2009 (Wakita,Nemoto et al., 2009)'
_computing_structure_refinement 'SHELXL-97 (Sheldrick, 1997)'
_computing_structure_solution SIR2004
_diffrn_ambient_temperature 340
_diffrn_detector_area_resol_mean 10.000
_diffrn_measured_fraction_theta_full 0.986
_diffrn_measured_fraction_theta_max 0.986
_diffrn_measurement_device_type 'Rigaku R-AXIS RAPID'
_diffrn_measurement_method \w
_diffrn_radiation_type MoK\a
_diffrn_radiation_wavelength 0.71075
_diffrn_reflns_av_R_equivalents 0.0253
_diffrn_reflns_av_sigmaI/netI 0.0112
_diffrn_reflns_limit_h_max 15
_diffrn_reflns_limit_h_min -17
_diffrn_reflns_limit_k_max 17
_diffrn_reflns_limit_k_min -18
_diffrn_reflns_limit_l_max 17
_diffrn_reflns_limit_l_min -18
_diffrn_reflns_number 5305
_diffrn_reflns_theta_full 34.89
_diffrn_reflns_theta_max 34.89
_diffrn_reflns_theta_min 3.08
_diffrn_standards_number 0
_exptl_absorpt_coefficient_mu 1.747
_exptl_absorpt_correction_T_max 0.497
_exptl_absorpt_correction_T_min 0.426
_exptl_absorpt_correction_type multi-scan
_exptl_absorpt_process_details 'ABSCOR (Rigaku, 1995)'
_exptl_crystal_colour orange
_exptl_crystal_density_diffrn 2.031
_exptl_crystal_density_method 'not measured'
_exptl_crystal_description block
_exptl_crystal_F_000 936
_exptl_crystal_size_max 0.40
_exptl_crystal_size_mid 0.40
_exptl_crystal_size_min 0.40
_refine_diff_density_max 0.759
_refine_diff_density_min -0.937
_refine_diff_density_rms 0.181
_refine_ls_extinction_method none
_refine_ls_goodness_of_fit_ref 1.287
_refine_ls_hydrogen_treatment 'no H-atoms'
_refine_ls_matrix_type full
_refine_ls_number_parameters 20
_refine_ls_number_reflns 208
_refine_ls_number_restraints 1
_refine_ls_restrained_S_all 1.283
_refine_ls_R_factor_all 0.0669
_refine_ls_R_factor_gt 0.0664
_refine_ls_shift/su_max 0.001
_refine_ls_shift/su_mean 0.000
_refine_ls_structure_factor_coef Fsqd
_refine_ls_weighting_details 'calc w=1/[\s^2^(Fo^2^)+(0.1460P)^2^+1.2564P] where P=(Fo^2^+2Fc^2^)/3'
_refine_ls_weighting_scheme calc
_refine_ls_wR_factor_gt 0.2086
_refine_ls_wR_factor_ref 0.2096
_reflns_number_gt 205
_reflns_number_total 208
_reflns_threshold_expression >2sigma(I)
_cod_data_source_file c2ra01184k.txt
_cod_data_source_block co+67
_cod_original_cell_volume 1503.0(7)
_cod_original_formula_sum 'H18 Cl3 Co N6 O12'
_cod_database_code 7238589

loop_
_symmetry_equiv_pos_as_xyz
'x, y, z'
'x, z, y'
'y, -z, x'
'y, x, -z'
'x, -z, y'
'-z, y, x'
'z, x, -y'
'y, z, -x'
'z, y, -x'
'-z, x, -y'
'x, z, -y'
'y, -z, -x'
'x, -z, -y'
'-z, y, -x'
'x, -y, z'
'y, -x, z'
'x, -y, -z'
'y, -x, -z'
'-y, -z, -x'
'-x, -y, z'
'-y, -x, -z'
'-z, -x, -y'
'-z, -y, -x'
'z, -x, -y'
'x, y+1/2, z+1/2'
'x, z+1/2, y+1/2'
'y, -z+1/2, x+1/2'
'y, x+1/2, -z+1/2'
'x, -z+1/2, y+1/2'
'-z, y+1/2, x+1/2'
'z, x+1/2, -y+1/2'
'y, z+1/2, -x+1/2'
'z, y+1/2, -x+1/2'
'-z, x+1/2, -y+1/2'
'x, z+1/2, -y+1/2'
'y, -z+1/2, -x+1/2'
'x, -z+1/2, -y+1/2'
'-z, y+1/2, -x+1/2'
'x, -y+1/2, z+1/2'
'y, -x+1/2, z+1/2'
'x, -y+1/2, -z+1/2'
'y, -x+1/2, -z+1/2'
'-y, -z+1/2, -x+1/2'
'-x, -y+1/2, z+1/2'
'-y, -x+1/2, -z+1/2'
'-z, -x+1/2, -y+1/2'
'-z, -y+1/2, -x+1/2'
'z, -x+1/2, -y+1/2'
'x+1/2, y, z+1/2'
'x+1/2, z, y+1/2'
'y+1/2, -z, x+1/2'
'y+1/2, x, -z+1/2'
'x+1/2, -z, y+1/2'
'-z+1/2, y, x+1/2'
'z+1/2, x, -y+1/2'
'y+1/2, z, -x+1/2'
'z+1/2, y, -x+1/2'
'-z+1/2, x, -y+1/2'
'x+1/2, z, -y+1/2'
'y+1/2, -z, -x+1/2'
'x+1/2, -z, -y+1/2'
'-z+1/2, y, -x+1/2'
'x+1/2, -y, z+1/2'
'y+1/2, -x, z+1/2'
'x+1/2, -y, -z+1/2'
'y+1/2, -x, -z+1/2'
'-y+1/2, -z, -x+1/2'
'-x+1/2, -y, z+1/2'
'-y+1/2, -x, -z+1/2'
'-z+1/2, -x, -y+1/2'
'-z+1/2, -y, -x+1/2'
'z+1/2, -x, -y+1/2'
'x+1/2, y+1/2, z'
'x+1/2, z+1/2, y'
'y+1/2, -z+1/2, x'
'y+1/2, x+1/2, -z'
'x+1/2, -z+1/2, y'
'-z+1/2, y+1/2, x'
'z+1/2, x+1/2, -y'
'y+1/2, z+1/2, -x'
'z+1/2, y+1/2, -x'
'-z+1/2, x+1/2, -y'
'x+1/2, z+1/2, -y'
'y+1/2, -z+1/2, -x'
'x+1/2, -z+1/2, -y'
'-z+1/2, y+1/2, -x'
'x+1/2, -y+1/2, z'
'y+1/2, -x+1/2, z'
'x+1/2, -y+1/2, -z'
'y+1/2, -x+1/2, -z'
'-y+1/2, -z+1/2, -x'
'-x+1/2, -y+1/2, z'
'-y+1/2, -x+1/2, -z'
'-z+1/2, -x+1/2, -y'
'-z+1/2, -y+1/2, -x'
'z+1/2, -x+1/2, -y'
'-x, -y, -z'
'-x, -z, -y'
'-y, z, -x'
'-y, -x, z'
'-x, z, -y'
'z, -y, -x'
'-z, -x, y'
'-y, -z, x'
'-z, -y, x'
'z, -x, y'
'-x, -z, y'
'-y, z, x'
'-x, z, y'
'z, -y, x'
'-x, y, -z'
'-y, x, -z'
'-x, y, z'
'-y, x, z'
'y, z, x'
'x, y, -z'
'y, x, z'
'z, x, y'
'z, y, x'
'-z, x, y'
'-x, -y+1/2, -z+1/2'
'-x, -z+1/2, -y+1/2'
'-y, z+1/2, -x+1/2'
'-y, -x+1/2, z+1/2'
'-x, z+1/2, -y+1/2'
'z, -y+1/2, -x+1/2'
'-z, -x+1/2, y+1/2'
'-y, -z+1/2, x+1/2'
'-z, -y+1/2, x+1/2'
'z, -x+1/2, y+1/2'
'-x, -z+1/2, y+1/2'
'-y, z+1/2, x+1/2'
'-x, z+1/2, y+1/2'
'z, -y+1/2, x+1/2'
'-x, y+1/2, -z+1/2'
'-y, x+1/2, -z+1/2'
'-x, y+1/2, z+1/2'
'-y, x+1/2, z+1/2'
'y, z+1/2, x+1/2'
'x, y+1/2, -z+1/2'
'y, x+1/2, z+1/2'
'z, x+1/2, y+1/2'
'z, y+1/2, x+1/2'
'-z, x+1/2, y+1/2'
'-x+1/2, -y, -z+1/2'
'-x+1/2, -z, -y+1/2'
'-y+1/2, z, -x+1/2'
'-y+1/2, -x, z+1/2'
'-x+1/2, z, -y+1/2'
'z+1/2, -y, -x+1/2'
'-z+1/2, -x, y+1/2'
'-y+1/2, -z, x+1/2'
'-z+1/2, -y, x+1/2'
'z+1/2, -x, y+1/2'
'-x+1/2, -z, y+1/2'
'-y+1/2, z, x+1/2'
'-x+1/2, z, y+1/2'
'z+1/2, -y, x+1/2'
'-x+1/2, y, -z+1/2'
'-y+1/2, x, -z+1/2'
'-x+1/2, y, z+1/2'
'-y+1/2, x, z+1/2'
'y+1/2, z, x+1/2'
'x+1/2, y, -z+1/2'
'y+1/2, x, z+1/2'
'z+1/2, x, y+1/2'
'z+1/2, y, x+1/2'
'-z+1/2, x, y+1/2'
'-x+1/2, -y+1/2, -z'
'-x+1/2, -z+1/2, -y'
'-y+1/2, z+1/2, -x'
'-y+1/2, -x+1/2, z'
'-x+1/2, z+1/2, -y'
'z+1/2, -y+1/2, -x'
'-z+1/2, -x+1/2, y'
'-y+1/2, -z+1/2, x'
'-z+1/2, -y+1/2, x'
'z+1/2, -x+1/2, y'
'-x+1/2, -z+1/2, y'
'-y+1/2, z+1/2, x'
'-x+1/2, z+1/2, y'
'z+1/2, -y+1/2, x'
'-x+1/2, y+1/2, -z'
'-y+1/2, x+1/2, -z'
'-x+1/2, y+1/2, z'
'-y+1/2, x+1/2, z'
'y+1/2, z+1/2, x'
'x+1/2, y+1/2, -z'
'y+1/2, x+1/2, z'
'z+1/2, x+1/2, y'
'z+1/2, y+1/2, x'
'-z+1/2, x+1/2, y'

loop_
_atom_site_label
_atom_site_type_symbol
_atom_site_fract_x
_atom_site_fract_y
_atom_site_fract_z
_atom_site_U_iso_or_equiv
_atom_site_adp_type
_atom_site_occupancy
_atom_site_symmetry_multiplicity
_atom_site_calc_flag
_atom_site_refinement_flags
Co1 Co 0.0000 0.0000 0.0000 0.0276(6) Uani 1 48 d S
Cl2 Cl 0.2500 0.2500 0.2500 0.0496(9) Uani 1 24 d S
Cl1 Cl 0.5000 0.0000 0.0000 0.0357(7) Uani 1 48 d S
N1 N 0.1725(4) 0.0000 0.0000 0.0431(10) Uani 1 8 d S
O1 O 0.4270(5) 0.0730(5) 0.0730(5) 0.063(3) Uani 0.50 6 d SP
O2 O 0.1196(13) 0.2500 0.2500 0.083(5) Uani 0.3493(7) 4 d SP
O3 O 0.1814(8) 0.1814(8) 0.1814(8) 0.101(4) Uani 0.4761(10) 6 d SP

loop_
_atom_site_aniso_label
_atom_site_aniso_U_11
_atom_site_aniso_U_22
_atom_site_aniso_U_33
_atom_site_aniso_U_23
_atom_site_aniso_U_13
_atom_site_aniso_U_12
Co1 0.0276(6) 0.0276(6) 0.0276(6) 0.000 0.000 0.000
Cl2 0.0496(9) 0.0496(9) 0.0496(9) 0.000 0.000 0.000
Cl1 0.0357(7) 0.0357(7) 0.0357(7) 0.000 0.000 0.000
N1 0.0296(16) 0.0499(15) 0.0499(15) 0.000 0.000 0.000
O1 0.063(3) 0.063(3) 0.063(3) -0.010(2) 0.010(2) 0.010(2)
O2 0.044(7) 0.102(8) 0.102(8) -0.011(7) 0.000 0.000
O3 0.101(4) 0.101(4) 0.101(4) -0.012(5) -0.012(5) -0.012(5)

loop_
_atom_type_symbol
_atom_type_description
_atom_type_scat_dispersion_real
_atom_type_scat_dispersion_imag
_atom_type_scat_source
Co Co 0.3494 0.9721 'International Tables Vol C Tables 4.2.6.8 and 6.1.1.4'
Cl Cl 0.1484 0.1585 'International Tables Vol C Tables 4.2.6.8 and 6.1.1.4'
N N 0.0061 0.0033 'International Tables Vol C Tables 4.2.6.8 and 6.1.1.4'
H H 0.0000 0.0000 'International Tables Vol C Tables 4.2.6.8 and 6.1.1.4'
O O 0.0106 0.0060 'International Tables Vol C Tables 4.2.6.8 and 6.1.1.4'

loop_
_geom_angle_atom_site_label_1
_geom_angle_atom_site_label_2
_geom_angle_atom_site_label_3
_geom_angle
_geom_angle_site_symmetry_1
_geom_angle_site_symmetry_3
N1 Co1 N1 90.0 97 100
N1 Co1 N1 180.0 97 .
N1 Co1 N1 90.0 100 .
N1 Co1 N1 90.0 97 3
N1 Co1 N1 90.0 100 3
N1 Co1 N1 90.0 . 3
N1 Co1 N1 90.0 97 99
N1 Co1 N1 90.0 100 99
N1 Co1 N1 90.0 . 99
N1 Co1 N1 180.0 3 99
N1 Co1 N1 90.0 97 4
N1 Co1 N1 180.0 100 4
N1 Co1 N1 90.0 . 4
N1 Co1 N1 90.0 3 4
N1 Co1 N1 90.0 99 4
O3 Cl2 O3 109.471(1) . 172
O3 Cl2 O3 109.5 . 147
O3 Cl2 O3 109.471(3) 172 147
O3 Cl2 O3 109.5 . 126
O3 Cl2 O3 109.471(1) 172 126
O3 Cl2 O3 109.5 147 126
O3 Cl2 O2 125.3 . 149
O3 Cl2 O2 54.736(1) 172 149
O3 Cl2 O2 54.736(1) 147 149
O3 Cl2 O2 125.264(2) 126 149
O3 Cl2 O2 54.736(1) . .
O3 Cl2 O2 125.264(1) 172 .
O3 Cl2 O2 125.264(2) 147 .
O3 Cl2 O2 54.736(1) 126 .
O2 Cl2 O2 180.0 149 .
O3 Cl2 O2 54.7 . 176
O3 Cl2 O2 54.736(1) 172 176
O3 Cl2 O2 125.264(1) 147 176
O3 Cl2 O2 125.264(1) 126 176
O2 Cl2 O2 90.000(1) 149 176
O2 Cl2 O2 90.000(1) . 176
O3 Cl2 O2 54.736(1) . 58
O3 Cl2 O2 125.264(1) 172 58
O3 Cl2 O2 54.7 147 58
O3 Cl2 O2 125.264(2) 126 58
O2 Cl2 O2 90.000(1) 149 58
O2 Cl2 O2 90.000(2) . 58
O2 Cl2 O2 90.000(1) 176 58
O3 Cl2 O2 125.264(1) . 172
O3 Cl2 O2 54.736(1) 172 172
O3 Cl2 O2 125.264(2) 147 172
O3 Cl2 O2 54.736(1) 126 172
O2 Cl2 O2 90.000(2) 149 172
O2 Cl2 O2 90.000(1) . 172
O2 Cl2 O2 90.0 176 172
O2 Cl2 O2 180.000(3) 58 172
O3 Cl2 O2 125.264(2) . 147
O3 Cl2 O2 125.264(2) 172 147
O3 Cl2 O2 54.7 147 147
O3 Cl2 O2 54.7 126 147
O2 Cl2 O2 90.000(1) 149 147
O2 Cl2 O2 90.000(1) . 147
O2 Cl2 O2 180.000(1) 176 147
O2 Cl2 O2 90.000(1) 58 147
O2 Cl2 O2 90.0 172 147
O1 Cl1 O1 180.0(10) 56 152_554
O1 Cl1 O1 70.5 56 150
O1 Cl1 O1 109.5 152_554 150
O1 Cl1 O1 109.471(1) 56 97_655
O1 Cl1 O1 70.5 152_554 97_655
O1 Cl1 O1 70.5 150 97_655
O1 Cl1 O1 70.5 56 101_655
O1 Cl1 O1 109.5 152_554 101_655
O1 Cl1 O1 109.5 150 101_655
O1 Cl1 O1 70.5 97_655 101_655
O1 Cl1 O1 109.5 56 5
O1 Cl1 O1 70.5 152_554 5
O1 Cl1 O1 70.5 150 5
O1 Cl1 O1 109.5 97_655 5
O1 Cl1 O1 180.0(10) 101_655 5
O1 Cl1 O1 70.5 56 .
O1 Cl1 O1 109.471(1) 152_554 .
O1 Cl1 O1 109.5 150 .
O1 Cl1 O1 180.0(10) 97_655 .
O1 Cl1 O1 109.5 101_655 .
O1 Cl1 O1 70.5 5 .
O1 Cl1 O1 109.5 56 54_554
O1 Cl1 O1 70.5 152_554 54_554
O1 Cl1 O1 180.0(10) 150 54_554
O1 Cl1 O1 109.5 97_655 54_554
O1 Cl1 O1 70.5 101_655 54_554
O1 Cl1 O1 109.5 5 54_554
O1 Cl1 O1 70.5 . 54_554
Cl1 O1 O1 54.736(1) . 56
Cl1 O1 O1 54.7 . 54_554
O1 O1 O1 90.0 56 54_554
Cl1 O1 O1 54.7 . 5
O1 O1 O1 90.0 56 5
O1 O1 O1 90.0 54_554 5
O3 O2 O3 115.0(17) 126 .
O3 O2 Cl2 57.5(8) 126 .
O3 O2 Cl2 57.5(8) . .
O2 O3 O2 106.6(9) 58 176
O2 O3 O2 106.6(9) 58 .
O2 O3 O2 106.6(9) 176 .
O2 O3 Cl2 67.8(8) 58 .
O2 O3 Cl2 67.8(8) 176 .
O2 O3 Cl2 67.8(8) . .

loop_
_geom_bond_atom_site_label_1
_geom_bond_atom_site_label_2
_geom_bond_distance
_geom_bond_site_symmetry_2
Co1 N1 1.976(4) 97
Co1 N1 1.976(4) 100
Co1 N1 1.976(4) .
Co1 N1 1.976(4) 3
Co1 N1 1.976(4) 99
Co1 N1 1.976(4) 4
Cl2 O3 1.360(16) .
Cl2 O3 1.360(16) 172
Cl2 O3 1.360(16) 147
Cl2 O3 1.360(16) 126
Cl2 O2 1.493(15) 149
Cl2 O2 1.493(15) .
Cl2 O2 1.493(15) 176
Cl2 O2 1.493(15) 58
Cl2 O2 1.493(15) 172
Cl2 O2 1.493(15) 147
Cl1 O1 1.448(9) 56
Cl1 O1 1.448(9) 152_554
Cl1 O1 1.448(9) 150
Cl1 O1 1.448(9) 97_655
Cl1 O1 1.448(9) 101_655
Cl1 O1 1.448(9) 5
Cl1 O1 1.448(9) .
Cl1 O1 1.448(9) 54_554
O1 O1 1.672(11) 56
O1 O1 1.672(11) 54_554
O1 O1 1.672(11) 5
O2 O3 1.317(10) 126
O2 O3 1.317(10) .
O3 O2 1.317(10) 58
O3 O2 1.317(10) 176

loop_
_geom_torsion_atom_site_label_1
_geom_torsion_atom_site_label_2
_geom_torsion_atom_site_label_3
_geom_torsion_atom_site_label_4
_geom_torsion
_geom_torsion_site_symmetry_1
_geom_torsion_site_symmetry_4
O1 Cl1 O1 O1 180.0 152_554 56
O1 Cl1 O1 O1 60.0 150 56
O1 Cl1 O1 O1 180.0 97_655 56
O1 Cl1 O1 O1 -60.0 101_655 56
O1 Cl1 O1 O1 120.0 5 56
O1 Cl1 O1 O1 -120.0 54_554 56
O1 Cl1 O1 O1 120.0 56 54_554
O1 Cl1 O1 O1 -60.0 152_554 54_554
O1 Cl1 O1 O1 180.0 150 54_554
O1 Cl1 O1 O1 -60(100) 97_655 54_554
O1 Cl1 O1 O1 60.0 101_655 54_554
O1 Cl1 O1 O1 -120.0 5 54_554
O1 Cl1 O1 O1 -120.0 56 5
O1 Cl1 O1 O1 60.0 152_554 5
O1 Cl1 O1 O1 -60.0 150 5
O1 Cl1 O1 O1 60(100) 97_655 5
O1 Cl1 O1 O1 180.0 101_655 5
O1 Cl1 O1 O1 120.0 54_554 5
O3 Cl2 O2 O3 180.000(1) . 126
O3 Cl2 O2 O3 -90.000(1) 172 126
O3 Cl2 O2 O3 90.000(1) 147 126
O2 Cl2 O2 O3 0(100) 149 126
O2 Cl2 O2 O3 -135.000(1) 176 126
O2 Cl2 O2 O3 135.0 58 126
O2 Cl2 O2 O3 -45.0 172 126
O2 Cl2 O2 O3 45.000(2) 147 126
O3 Cl2 O2 O3 90.0 172 .
O3 Cl2 O2 O3 -90.0 147 .
O3 Cl2 O2 O3 180.0 126 .
O2 Cl2 O2 O3 0(100) 149 .
O2 Cl2 O2 O3 45.0 176 .
O2 Cl2 O2 O3 -45.0 58 .
O2 Cl2 O2 O3 135.0 172 .
O2 Cl2 O2 O3 -135.0 147 .
O3 O2 O3 O2 56.8(10) 126 58
Cl2 O2 O3 O2 56.8(10) . 58
O3 O2 O3 O2 -56.8(10) 126 176
Cl2 O2 O3 O2 -56.8(10) . 176
O3 O2 O3 Cl2 0.0 126 .
O3 Cl2 O3 O2 120.0 172 58
O3 Cl2 O3 O2 0.0 147 58
O3 Cl2 O3 O2 -120.0 126 58
O2 Cl2 O3 O2 60.0 149 58
O2 Cl2 O3 O2 -120.0 . 58
O2 Cl2 O3 O2 120.0 176 58
O2 Cl2 O3 O2 180.000(1) 172 58
O2 Cl2 O3 O2 -60.0 147 58
O3 Cl2 O3 O2 0.0 172 176
O3 Cl2 O3 O2 -120.0 147 176
O3 Cl2 O3 O2 120.0 126 176
O2 Cl2 O3 O2 -60.0 149 176
O2 Cl2 O3 O2 120.0 . 176
O2 Cl2 O3 O2 -120.0 58 176
O2 Cl2 O3 O2 60.0 172 176
O2 Cl2 O3 O2 180.000(1) 147 176
O3 Cl2 O3 O2 -120.0 172 .
O3 Cl2 O3 O2 120.000(1) 147 .
O3 Cl2 O3 O2 0.0 126 .
O2 Cl2 O3 O2 180.0 149 .
O2 Cl2 O3 O2 -120.0 176 .
O2 Cl2 O3 O2 120.0 58 .
O2 Cl2 O3 O2 -60.0 172 .
O2 Cl2 O3 O2 60.000(1) 147 .
